data_2209366
loop_
_publ_author_name
'Dehghanpour, Saeed'
'Mahmoudi, Ali'
'Haghighatseresht, Masomeh'

_publ_section_title
{<i>N</i>,<i>N</i>'-Bis[3-(2-nitrophenyl)allylidene]ethane-1,2-diamine-\k^2^<i>N</i>,<i>N</i>'}dichlorocobalt(II)
_journal_coeditor_code YA2011
_journal_issue 6
_journal_name_full 'Acta Crystallographica Section E'
_journal_page_first m1342
_journal_page_last m1343
_journal_paper_doi 10.1107/S1600536806017880
_journal_volume 62
_journal_year 2006
_chemical_formula_iupac '[Co Cl2 (C20 H18 N4 O4)]'
_chemical_formula_moiety 'C20 H18 Cl2 Co N4 O4'
_chemical_formula_sum 'C20 H18 Cl2 Co N4 O4'
_chemical_formula_weight 508.21
_chemical_name_systematic
;
{N,N'-Bis[3-(2-nitrophenyl)allylidene]ethane-1,2-diamine-
\k^2^N,N'}dichlorocobalt(II)
;
_space_group_IT_number 14
_symmetry_cell_setting monoclinic
_symmetry_space_group_name_Hall '-P 2yn'
_symmetry_space_group_name_H-M 'P 1 21/n 1'
_atom_sites_solution_hydrogens geom
_atom_sites_solution_primary direct
_atom_sites_solution_secondary difmap
_audit_creation_method SHELXL97
_cell_angle_alpha 90.00
_cell_angle_beta 100.27(3)
_cell_angle_gamma 90.00
_cell_formula_units_Z 4
_cell_length_a 7.8387(16)
_cell_length_b 16.048(3)
_cell_length_c 17.633(4)
_cell_measurement_reflns_used 24
_cell_measurement_temperature 173(2)
_cell_measurement_theta_max 13.0
_cell_measurement_theta_min 12.0
_cell_volume 2182.6(8)
_computing_cell_refinement P3/PC
_computing_data_collection 'P3/PC (Siemens, 1989)'
_computing_data_reduction P3/PC
_computing_molecular_graphics SHELXTL-Plus
_computing_publication_material SHELXTL-Plus
_computing_structure_refinement SHELXTL-Plus
_computing_structure_solution 'SHELXTL-Plus (Sheldrick, 1998)'
_diffrn_ambient_temperature 173(2)
_diffrn_measured_fraction_theta_full 0.973
_diffrn_measured_fraction_theta_max 0.973
_diffrn_measurement_device_type 'upgraded Syntex P2~1~/Siemens P3 four-circle'
_diffrn_measurement_method \w
_diffrn_radiation_monochromator graphite
_diffrn_radiation_source 'normal-focus sealed tube'
_diffrn_radiation_type MoK\a
_diffrn_radiation_wavelength 0.71073
_diffrn_reflns_av_R_equivalents 0.059
_diffrn_reflns_av_sigmaI/netI 0.091
_diffrn_reflns_limit_h_max 9
_diffrn_reflns_limit_h_min -10
_diffrn_reflns_limit_k_max 20
_diffrn_reflns_limit_k_min -8
_diffrn_reflns_limit_l_max 22
_diffrn_reflns_limit_l_min -22
_diffrn_reflns_number 4931
_diffrn_reflns_theta_full 27.0
_diffrn_reflns_theta_max 27.0
_diffrn_reflns_theta_min 2.7
_diffrn_standards_decay_% 1
_diffrn_standards_interval_count 98
_diffrn_standards_number 2
_exptl_absorpt_coefficient_mu 1.07
_exptl_absorpt_correction_type none
_exptl_crystal_colour blue
_exptl_crystal_density_diffrn 1.547
_exptl_crystal_density_method 'not measured'
_exptl_crystal_description prism
_exptl_crystal_F_000 1036
_exptl_crystal_size_max 0.20
_exptl_crystal_size_mid 0.15
_exptl_crystal_size_min 0.10
_refine_diff_density_max 0.58
_refine_diff_density_min -0.63
_refine_ls_extinction_method none
_refine_ls_goodness_of_fit_ref 1.01
_refine_ls_hydrogen_treatment constr
_refine_ls_matrix_type full
_refine_ls_number_parameters 280
_refine_ls_number_reflns 4627
_refine_ls_number_restraints 0
_refine_ls_restrained_S_all 1.01
_refine_ls_R_factor_all 0.113
_refine_ls_R_factor_gt 0.066
_refine_ls_shift/su_max 0.001
_refine_ls_shift/su_mean 0.000
_refine_ls_structure_factor_coef Fsqd
_refine_ls_weighting_details 'calc w = 1/[\s^2^(Fo^2^)+(0.096P)^2^] where P=(Fo^2^+2Fc^2^)/3'
_refine_ls_weighting_scheme calc
_refine_ls_wR_factor_gt 0.151
_refine_ls_wR_factor_ref 0.176
_reflns_number_gt 2974
_reflns_number_total 4627
_reflns_threshold_expression I>2\s(I)
_cod_data_source_file ya2011.cif
_cod_data_source_block I
_cod_depositor_comments
;
The following automatic conversions were performed:
'_symmetry_cell_setting' value 'Monoclinic' changed to 'monoclinic'
according to '/home/saulius/struct/CIF-dictionaries/cif_core.dic'
dictionary named 'cif_core.dic' version 2.4.1 from 2010-06-29.

Automatic conversion script
Id: cif_fix_enum 1527 2010-12-29 10:47:43Z saulius 

The following automatic conversions were performed:

'_symmetry_cell_setting' value 'Monoclinic' changed to 'monoclinic'
according to /home/saulius/struct/CIF-dictionaries/cif_core.dic
dictionary named 'cif_core.dic' version 2.4.1 from 2010-06-29.

Automatic conversion script
Id: cif_fix_values 1715 2011-07-08 13:25:40Z adriana 
;
_cod_original_sg_symbol_H-M 'P 21/n'
_cod_database_code 2209366
_cod_database_fobs_code 2209366

loop_
_symmetry_equiv_pos_as_xyz
'x, y, z'
'-x+1/2, y+1/2, -z+1/2'
'-x, -y, -z'
'x-1/2, -y-1/2, z-1/2'

loop_
_atom_site_type_symbol
_atom_site_label
_atom_site_fract_x
_atom_site_fract_y
_atom_site_fract_z
_atom_site_U_iso_or_equiv
_atom_site_adp_type
_atom_site_calc_flag
_atom_site_refinement_flags
_atom_site_occupancy
Co Co1 0.13609(7) 0.17604(4) 0.57573(4) 0.0282(2) Uani d . 1
Cl Cl1 0.27603(16) 0.14202(8) 0.48034(9) 0.0481(4) Uani d . 1
Cl Cl2 0.28313(18) 0.25215(9) 0.67082(9) 0.0524(4) Uani d . 1
O O1 0.4181(4) -0.2342(2) 0.6499(2) 0.0447(9) Uani d . 1
O O2 0.5865(5) -0.3003(2) 0.7404(3) 0.0530(10) Uani d . 1
O O3 -0.3806(5) 0.5625(3) 0.4684(2) 0.0488(10) Uani d . 1
O O4 -0.4562(5) 0.6267(3) 0.5644(3) 0.0631(12) Uani d . 1
N N1 0.0205(4) 0.0701(2) 0.6060(2) 0.0277(8) Uani d . 1
N N2 -0.1114(4) 0.2135(2) 0.5400(2) 0.0269(8) Uani d . 1
N N3 0.5366(5) -0.2365(2) 0.7052(3) 0.0378(10) Uani d . 1
N N4 -0.3489(5) 0.5925(2) 0.5332(2) 0.0307(9) Uani d . 1
C C1 0.3512(6) -0.0737(3) 0.6913(3) 0.0276(9) Uani d . 1
H H1A 0.2792 -0.1193 0.6995 0.033 Uiso calc R 1
C C2 0.2764(6) -0.0055(3) 0.6556(3) 0.0289(10) Uani d . 1
H H2A 0.3475 0.0388 0.6438 0.035 Uiso calc R 1
C C3 0.0900(6) 0.0018(3) 0.6347(3) 0.0289(10) Uani d . 1
H H3A 0.0184 -0.0441 0.6422 0.035 Uiso calc R 1
C C4 -0.1708(5) 0.0777(3) 0.5889(3) 0.0314(10) Uani d . 1
H H4A -0.2141 0.0979 0.6351 0.038 Uiso calc R 1
H H4B -0.2240 0.0228 0.5742 0.038 Uiso calc R 1
C C5 -0.2186(5) 0.1396(3) 0.5227(3) 0.0329(11) Uani d . 1
H H5A -0.1985 0.1142 0.4739 0.040 Uiso calc R 1
H H5B -0.3428 0.1547 0.5168 0.040 Uiso calc R 1
C C6 -0.1821(5) 0.2864(3) 0.5386(3) 0.0292(10) Uani d . 1
H H6A -0.3040 0.2911 0.5227 0.035 Uiso calc R 1
C C7 -0.0833(6) 0.3606(3) 0.5602(3) 0.0286(9) Uani d . 1
H H7A 0.0386 0.3572 0.5768 0.034 Uiso calc R 1
C C8 -0.1631(6) 0.4345(3) 0.5571(3) 0.0285(10) Uani d . 1
H H8A -0.2837 0.4357 0.5368 0.034 Uiso calc R 1
C C9 0.5396(6) -0.0813(3) 0.7184(3) 0.0281(10) Uani d . 1
C C10 0.6271(5) -0.1579(3) 0.7299(3) 0.0269(9) Uani d . 1
C C11 0.8015(6) -0.1642(3) 0.7628(3) 0.0344(11) Uani d . 1
H H11A 0.8558 -0.2172 0.7707 0.041 Uiso calc R 1
C C12 0.8940(6) -0.0930(3) 0.7838(3) 0.0374(11) Uani d . 1
H H12A 1.0135 -0.0963 0.8058 0.045 Uiso calc R 1
C C13 0.8136(6) -0.0162(3) 0.7728(3) 0.0355(11) Uani d . 1
H H13A 0.8784 0.0331 0.7869 0.043 Uiso calc R 1
C C14 0.6391(6) -0.0111(3) 0.7414(3) 0.0324(10) Uani d . 1
H H14A 0.5856 0.0422 0.7353 0.039 Uiso calc R 1
C C15 -0.0792(5) 0.5137(3) 0.5826(3) 0.0288(10) Uani d . 1
C C16 -0.1693(5) 0.5896(3) 0.5764(3) 0.0297(10) Uani d . 1
C C17 -0.1015(6) 0.6633(3) 0.6063(3) 0.0336(10) Uani d . 1
H H17A -0.1708 0.7123 0.6016 0.040 Uiso calc R 1
C C18 0.0684(7) 0.6660(3) 0.6434(3) 0.0389(11) Uani d . 1
H H18A 0.1185 0.7170 0.6637 0.047 Uiso calc R 1
C C19 0.1661(6) 0.5927(3) 0.6507(3) 0.0379(11) Uani d . 1
H H19A 0.2840 0.5942 0.6756 0.045 Uiso calc R 1
C C20 0.0937(6) 0.5187(3) 0.6222(3) 0.0335(11) Uani d . 1
H H20A 0.1619 0.4694 0.6294 0.040 Uiso calc R 1

loop_
_atom_site_aniso_label
_atom_site_aniso_U_11
_atom_site_aniso_U_22
_atom_site_aniso_U_33
_atom_site_aniso_U_12
_atom_site_aniso_U_13
_atom_site_aniso_U_23
Co1 0.0199(3) 0.0225(3) 0.0398(4) -0.0010(2) -0.0014(2) 0.0047(3)
Cl1 0.0421(7) 0.0395(7) 0.0675(10) 0.0072(6) 0.0228(6) 0.0076(6)
Cl2 0.0439(7) 0.0471(8) 0.0567(9) -0.0152(6) -0.0170(6) -0.0001(7)
O1 0.0378(19) 0.0359(19) 0.056(3) 0.0021(15) -0.0032(17) -0.0095(17)
O2 0.054(2) 0.0260(18) 0.077(3) 0.0072(16) 0.005(2) 0.0131(19)
O3 0.045(2) 0.061(3) 0.037(2) 0.0016(18) -0.0016(16) -0.0003(19)
O4 0.041(2) 0.067(3) 0.079(3) 0.015(2) 0.004(2) -0.021(2)
N1 0.0235(18) 0.0246(18) 0.032(2) 0.0011(14) -0.0046(15) 0.0002(16)
N2 0.0206(17) 0.0265(18) 0.032(2) 0.0006(14) -0.0009(15) 0.0009(16)
N3 0.035(2) 0.027(2) 0.053(3) 0.0028(17) 0.011(2) 0.0019(19)
N4 0.0300(19) 0.0267(19) 0.033(2) 0.0030(16) -0.0007(16) 0.0015(17)
C1 0.032(2) 0.020(2) 0.030(2) 0.0015(17) 0.0042(18) 0.0029(18)
C2 0.030(2) 0.022(2) 0.033(3) 0.0004(18) 0.0017(19) 0.0032(19)
C3 0.030(2) 0.023(2) 0.033(3) 0.0013(17) 0.0032(19) 0.0013(19)
C4 0.021(2) 0.025(2) 0.046(3) -0.0025(17) 0.0026(19) 0.005(2)
C5 0.020(2) 0.026(2) 0.049(3) 0.0016(18) -0.0028(19) -0.002(2)
C6 0.020(2) 0.029(2) 0.037(3) 0.0035(17) 0.0022(18) 0.007(2)
C7 0.025(2) 0.030(2) 0.031(2) 0.0025(18) 0.0033(18) 0.0058(19)
C8 0.023(2) 0.028(2) 0.033(3) 0.0013(17) 0.0000(18) -0.0001(19)
C9 0.031(2) 0.027(2) 0.026(2) 0.0032(18) 0.0034(18) -0.0005(18)
C10 0.030(2) 0.024(2) 0.027(2) 0.0024(17) 0.0041(18) 0.0015(17)
C11 0.029(2) 0.037(3) 0.035(3) 0.0098(19) 0.0005(19) 0.007(2)
C12 0.027(2) 0.050(3) 0.034(3) 0.006(2) -0.0007(19) 0.003(2)
C13 0.033(2) 0.039(3) 0.034(3) -0.007(2) 0.005(2) -0.005(2)
C14 0.035(2) 0.025(2) 0.037(3) 0.0020(18) 0.005(2) 0.003(2)
C15 0.024(2) 0.030(2) 0.032(3) -0.0004(17) 0.0023(18) 0.0031(19)
C16 0.024(2) 0.029(2) 0.034(3) 0.0007(18) 0.0003(18) 0.0035(19)
C17 0.039(2) 0.029(2) 0.034(3) -0.0019(19) 0.010(2) -0.002(2)
C18 0.044(3) 0.038(3) 0.033(3) -0.011(2) 0.004(2) -0.003(2)
C19 0.033(2) 0.046(3) 0.033(3) -0.007(2) 0.000(2) -0.002(2)
C20 0.027(2) 0.038(3) 0.035(3) 0.0039(19) 0.0021(19) 0.010(2)

loop_
_atom_type_symbol
_atom_type_description
_atom_type_scat_dispersion_real
_atom_type_scat_dispersion_imag
_atom_type_scat_source
C C 0.0033 0.0016 'International Tables Vol C Tables 4.2.6.8 and 6.1.1.4'
H H 0.0000 0.0000 'International Tables Vol C Tables 4.2.6.8 and 6.1.1.4'
N N 0.0061 0.0033 'International Tables Vol C Tables 4.2.6.8 and 6.1.1.4'
O O 0.0106 0.0060 'International Tables Vol C Tables 4.2.6.8 and 6.1.1.4'
Cl Cl 0.1484 0.1585 'International Tables Vol C Tables 4.2.6.8 and 6.1.1.4'
Co Co 0.3494 0.9721 'International Tables Vol C Tables 4.2.6.8 and 6.1.1.4'

loop_
_geom_angle_atom_site_label_1
_geom_angle_atom_site_label_2
_geom_angle_atom_site_label_3
_geom_angle
_geom_angle_publ_flag
N2 Co1 N1 83.30(14) y
N2 Co1 Cl2 114.29(12) y
N1 Co1 Cl2 117.06(12) y
N2 Co1 Cl1 114.26(12) y
N1 Co1 Cl1 107.07(12) y
Cl2 Co1 Cl1 116.37(6) y
C3 N1 C4 119.5(4) no
C3 N1 Co1 129.5(3) no
C4 N1 Co1 111.0(3) no
C6 N2 C5 120.3(3) no
C6 N2 Co1 131.2(3) no
C5 N2 Co1 108.0(3) no
O1 N3 O2 123.9(4) no
O1 N3 C10 117.9(4) no
O2 N3 C10 118.2(4) no
O4 N4 O3 124.0(4) no
O4 N4 C16 117.0(4) no
O3 N4 C16 119.0(4) no
C2 C1 C9 123.2(4) no
C2 C1 H1A 118.4 no
C9 C1 H1A 118.4 no
C1 C2 C3 121.5(4) no
C1 C2 H2A 119.3 no
C3 C2 H2A 119.3 no
N1 C3 C2 120.5(4) no
N1 C3 H3A 119.8 no
C2 C3 H3A 119.8 no
N1 C4 C5 108.1(4) no
N1 C4 H4A 110.1 no
C5 C4 H4A 110.1 no
N1 C4 H4B 110.1 no
C5 C4 H4B 110.1 no
H4A C4 H4B 108.4 no
N2 C5 C4 108.4(4) no
N2 C5 H5A 110.0 no
C4 C5 H5A 110.0 no
N2 C5 H5B 110.0 no
C4 C5 H5B 110.0 no
H5A C5 H5B 108.4 no
N2 C6 C7 122.5(4) no
N2 C6 H6A 118.7 no
C7 C6 H6A 118.7 no
C8 C7 C6 119.9(4) no
C8 C7 H7A 120.0 no
C6 C7 H7A 120.0 no
C7 C8 C15 125.2(4) no
C7 C8 H8A 117.4 no
C15 C8 H8A 117.4 no
C14 C9 C10 115.7(4) no
C14 C9 C1 120.4(4) no
C10 C9 C1 123.7(4) no
C11 C10 C9 122.8(4) no
C11 C10 N3 116.6(4) no
C9 C10 N3 120.6(4) no
C12 C11 C10 119.1(4) no
C12 C11 H11A 120.5 no
C10 C11 H11A 120.5 no
C11 C12 C13 120.1(4) no
C11 C12 H12A 120.0 no
C13 C12 H12A 120.0 no
C12 C13 C14 120.2(4) no
C12 C13 H13A 119.9 no
C14 C13 H13A 119.9 no
C13 C14 C9 122.1(4) no
C13 C14 H14A 119.0 no
C9 C14 H14A 119.0 no
C16 C15 C20 114.5(4) no
C16 C15 C8 122.5(4) no
C20 C15 C8 122.7(4) no
C17 C16 C15 124.5(4) no
C17 C16 N4 116.2(4) no
C15 C16 N4 119.2(4) no
C16 C17 C18 119.2(4) no
C16 C17 H17A 120.4 no
C18 C17 H17A 120.4 no
C17 C18 C19 119.1(4) no
C17 C18 H18A 120.5 no
C19 C18 H18A 120.5 no
C20 C19 C18 120.7(4) no
C20 C19 H19A 119.6 no
C18 C19 H19A 119.6 no
C19 C20 C15 121.8(4) no
C19 C20 H20A 119.1 no
C15 C20 H20A 119.1 no

loop_
_geom_bond_atom_site_label_1
_geom_bond_atom_site_label_2
_geom_bond_distance
_geom_bond_publ_flag
Co1 N1 2.042(4) y
Co1 N2 2.022(3) y
Co1 Cl1 2.2335(16) y
Co1 Cl2 2.2233(15) y
O1 N3 1.221(6) n
O2 N3 1.225(5) n
O3 N4 1.224(5) no
O4 N4 1.215(6) no
N1 C3 1.287(5) no
N1 C4 1.481(5) no
N2 C6 1.293(6) no
N2 C5 1.454(6) no
N3 C10 1.474(6) no
N4 C16 1.477(6) no
C1 C2 1.344(6) y
C1 C9 1.474(6) no
C1 H1A 0.9500 no
C2 C3 1.446(6) y
C2 H2A 0.9500 no
C3 H3A 0.9500 no
C4 C5 1.528(7) y
C4 H4A 0.9900 no
C4 H4B 0.9900 no
C5 H5A 0.9900 no
C5 H5B 0.9900 no
C6 C7 1.434(6) y
C6 H6A 0.9500 no
C7 C8 1.337(6) y
C7 H7A 0.9500 no
C8 C15 1.464(6) no
C8 H8A 0.9500 no
C9 C14 1.390(6) no
C9 C10 1.405(6) no
C10 C11 1.391(6) no
C11 C12 1.369(7) no
C11 H11A 0.9500 no
C12 C13 1.381(7) no
C12 H12A 0.9500 no
C13 C14 1.384(7) no
C13 H13A 0.9500 no
C14 H14A 0.9500 no
C15 C16 1.403(6) no
C15 C20 1.412(6) no
C16 C17 1.364(6) no
C17 C18 1.375(7) no
C17 H17A 0.9500 no
C18 C19 1.397(7) no
C18 H18A 0.9500 no
C19 C20 1.373(7) no
C19 H19A 0.9500 no
C20 H20A 0.9500 no

loop_
_geom_torsion_atom_site_label_1
_geom_torsion_atom_site_label_2
_geom_torsion_atom_site_label_3
_geom_torsion_atom_site_label_4
_geom_torsion
_geom_torsion_publ_flag
N2 Co1 N1 C3 176.9(4) no
Cl2 Co1 N1 C3 -69.2(4) no
Cl1 Co1 N1 C3 63.5(4) no
N2 Co1 N1 C4 -1.7(3) no
Cl2 Co1 N1 C4 112.2(3) no
Cl1 Co1 N1 C4 -115.1(3) no
N1 Co1 N2 C6 147.1(5) no
Cl2 Co1 N2 C6 30.4(5) no
Cl1 Co1 N2 C6 -107.2(4) no
N1 Co1 N2 C5 -25.1(3) no
Cl2 Co1 N2 C5 -141.8(3) no
Cl1 Co1 N2 C5 80.6(3) no
C9 C1 C2 C3 -175.6(4) no
C4 N1 C3 C2 -176.7(4) no
Co1 N1 C3 C2 4.8(7) no
C1 C2 C3 N1 174.6(5) no
C3 N1 C4 C5 -151.9(4) no
Co1 N1 C4 C5 26.8(4) no
C6 N2 C5 C4 -126.6(5) no
Co1 N2 C5 C4 46.6(4) no
N1 C4 C5 N2 -48.4(5) no
C5 N2 C6 C7 175.7(4) no
Co1 N2 C6 C7 4.3(7) no
N2 C6 C7 C8 179.4(5) no
C6 C7 C8 C15 175.5(5) no
C2 C1 C9 C14 30.0(7) no
C2 C1 C9 C10 -156.3(5) no
C14 C9 C10 C11 0.7(7) no
C1 C9 C10 C11 -173.3(4) no
C14 C9 C10 N3 -177.8(4) no
C1 C9 C10 N3 8.3(7) no
O1 N3 C10 C11 -149.0(4) no
O2 N3 C10 C11 29.7(6) no
O1 N3 C10 C9 29.5(6) no
O2 N3 C10 C9 -151.7(5) no
C9 C10 C11 C12 -1.3(7) no
N3 C10 C11 C12 177.2(4) no
C10 C11 C12 C13 0.6(7) no
C11 C12 C13 C14 0.7(8) no
C12 C13 C14 C9 -1.4(8) no
C10 C9 C14 C13 0.7(7) no
C1 C9 C14 C13 174.8(4) no
C7 C8 C15 C16 178.7(5) no
C7 C8 C15 C20 -7.9(8) no
C20 C15 C16 C17 -0.9(7) no
C8 C15 C16 C17 173.0(5) no
C20 C15 C16 N4 177.4(4) no
C8 C15 C16 N4 -8.7(7) no
O4 N4 C16 C17 -50.1(6) no
O3 N4 C16 C17 128.5(5) no
O4 N4 C16 C15 131.5(5) no
O3 N4 C16 C15 -50.0(6) no
C15 C16 C17 C18 2.1(8) no
N4 C16 C17 C18 -176.3(4) no
C16 C17 C18 C19 -1.2(7) no
C17 C18 C19 C20 -0.8(8) no
C18 C19 C20 C15 2.0(8) no
C16 C15 C20 C19 -1.2(7) no
C8 C15 C20 C19 -175.1(5) no
